data_2214268
loop_
_publ_author_name
'Xiu-Mei Li'
'Yan-Hui Dong'
'Qing-Wei Wang'
'Bo Liu'

_publ_section_title
<i>catena</i>-Poly[[bis(benzene-1,3-dicarboxylato-\k^2^<i>O</i>,<i>O</i>')zinc(II)]-\m-4,4'-bipyridine-\k^2^<i>N</i>:<i>N</i>']
_journal_coeditor_code HY2062
_journal_issue 7
_journal_name_full 'Acta Crystallographica Section E'
_journal_page_first m1839
_journal_page_last m1840
_journal_paper_doi 10.1107/S1600536807027067
_journal_volume 63
_journal_year 2007
_chemical_formula_iupac '[Zn (C8 H5 O4)2 (C10 H8 N2)]'
_chemical_formula_moiety 'C26 H18 N2 O8 Zn'
_chemical_formula_sum 'C26 H18 N2 O8 Zn'
_chemical_formula_weight 551.79
_chemical_name_systematic
;
catena-Poly[[bis(benzene-1,3-dicarboxylato-\k^2^O,O')zinc(II)]-
\m-4,4'-bipyridine-\k^2^N:N']
;
_space_group_IT_number 15
_symmetry_cell_setting monoclinic
_symmetry_space_group_name_Hall '-C 2yc'
_symmetry_space_group_name_H-M 'C 1 2/c 1'
_atom_sites_solution_hydrogens geom
_atom_sites_solution_primary direct
_atom_sites_solution_secondary difmap
_audit_creation_method SHELXL-97
_cell_angle_alpha 90.00
_cell_angle_beta 125.884(2)
_cell_angle_gamma 90.00
_cell_formula_units_Z 4
_cell_length_a 20.940(3)
_cell_length_b 9.6078(12)
_cell_length_c 14.7942(19)
_cell_measurement_reflns_used 2132
_cell_measurement_temperature 292(2)
_cell_measurement_theta_max 26.07
_cell_measurement_theta_min 2.40
_cell_volume 2411.5(6)
_computing_cell_refinement 'SAINT (Bruker, 2001)'
_computing_data_collection 'SMART (Bruker, 2001)'
_computing_data_reduction SAINT
_computing_molecular_graphics 'SHELXTL (Bruker, 2001)'
_computing_publication_material SHELXTL
_computing_structure_refinement 'SHELXL97 (Sheldrick, 1997)'
_computing_structure_solution 'SHELXS97 (Sheldrick, 1997)'
_diffrn_ambient_temperature 292(2)
_diffrn_measured_fraction_theta_full 0.999
_diffrn_measured_fraction_theta_max 0.999
_diffrn_measurement_device_type 'Bruker SMART APEX CCD area-detector'
_diffrn_measurement_method '\f and \w'
_diffrn_radiation_monochromator graphite
_diffrn_radiation_source 'fine-focus sealed tube'
_diffrn_radiation_type MoK\a
_diffrn_radiation_wavelength 0.71073
_diffrn_reflns_av_R_equivalents 0.0413
_diffrn_reflns_av_sigmaI/netI 0.0329
_diffrn_reflns_limit_h_max 24
_diffrn_reflns_limit_h_min -25
_diffrn_reflns_limit_k_max 11
_diffrn_reflns_limit_k_min -11
_diffrn_reflns_limit_l_max 17
_diffrn_reflns_limit_l_min -18
_diffrn_reflns_number 6569
_diffrn_reflns_theta_full 26.07
_diffrn_reflns_theta_max 26.07
_diffrn_reflns_theta_min 2.40
_exptl_absorpt_coefficient_mu 1.073
_exptl_absorpt_correction_T_max 0.951
_exptl_absorpt_correction_T_min 0.890
_exptl_absorpt_correction_type multi-scan
_exptl_absorpt_process_details '(SADABS; Sheldrick, 1996)'
_exptl_crystal_colour colorless
_exptl_crystal_density_diffrn 1.520
_exptl_crystal_density_method 'not measured'
_exptl_crystal_description block
_exptl_crystal_F_000 1128
_exptl_crystal_size_max 0.123
_exptl_crystal_size_mid 0.089
_exptl_crystal_size_min 0.046
_refine_diff_density_max 0.389
_refine_diff_density_min -0.395
_refine_ls_extinction_method none
_refine_ls_goodness_of_fit_ref 1.039
_refine_ls_hydrogen_treatment constr
_refine_ls_matrix_type full
_refine_ls_number_parameters 168
_refine_ls_number_reflns 2385
_refine_ls_number_restraints 0
_refine_ls_restrained_S_all 1.039
_refine_ls_R_factor_all 0.0371
_refine_ls_R_factor_gt 0.0328
_refine_ls_shift/su_max 0.000
_refine_ls_shift/su_mean 0.000
_refine_ls_structure_factor_coef Fsqd
_refine_ls_weighting_details 'calc w=1/[\s^2^(Fo^2^)+(0.0583P)^2^] where P=(Fo^2^+2Fc^2^)/3'
_refine_ls_weighting_scheme calc
_refine_ls_wR_factor_gt 0.0888
_refine_ls_wR_factor_ref 0.0913
_reflns_number_gt 2096
_reflns_number_total 2385
_reflns_threshold_expression I>2\s(I)
_cod_data_source_file hy2062.cif
_cod_data_source_block I
_cod_original_cell_volume 2411.4(6)
_cod_original_sg_symbol_H-M 'C 2/c'
_cod_database_code 2214268
_cod_database_fobs_code 2214268

loop_
_symmetry_equiv_pos_as_xyz
'x, y, z'
'-x, y, -z+1/2'
'x+1/2, y+1/2, z'
'-x+1/2, y+1/2, -z+1/2'
'-x, -y, -z'
'x, -y, z-1/2'
'-x+1/2, -y+1/2, -z'
'x+1/2, -y+1/2, z-1/2'

loop_
_atom_site_type_symbol
_atom_site_label
_atom_site_fract_x
_atom_site_fract_y
_atom_site_fract_z
_atom_site_U_iso_or_equiv
_atom_site_adp_type
_atom_site_calc_flag
_atom_site_refinement_flags
_atom_site_occupancy
Zn Zn1 0.5000 0.12559(3) 0.7500 0.03382(14) Uani d S 1
C C2 0.32554(15) -0.1920(3) 0.64815(19) 0.0543(6) Uani d . 1
H H2A 0.3122 -0.2483 0.6859 0.065 Uiso calc R 1
O O2 0.39232(9) 0.29538(15) 0.71869(12) 0.0433(4) Uani d . 1
O O1 0.49428(9) 0.19702(15) 0.86982(13) 0.0461(4) Uani d . 1
C C5 0.36932(14) -0.0250(2) 0.54810(19) 0.0533(6) Uani d . 1
H H5A 0.3839 0.0327 0.5125 0.064 Uiso calc R 1
O O4 0.25572(10) 0.67575(18) 0.91871(14) 0.0606(5) Uani d . 1
H H4 0.2165 0.7250 0.8809 0.091 Uiso calc R 1
O O3 0.22568(15) 0.6223(2) 0.75308(18) 0.1004(9) Uani d . 1
N N1 0.40947(9) -0.01606(16) 0.65816(14) 0.0362(4) Uani d . 1
C C3 0.28368(11) -0.20154(19) 0.53335(16) 0.0338(4) Uani d . 1
C C10 0.38715(12) 0.5013(2) 1.02708(18) 0.0437(5) Uani d . 1
H H10A 0.3772 0.5512 1.0714 0.052 Uiso calc R 1
C C13 0.26886(15) 0.6106(2) 0.8536(2) 0.0487(6) Uani d . 1
C C6 0.43472(12) 0.27635(19) 0.82190(17) 0.0357(4) Uani d . 1
C C12 0.46543(13) 0.3362(2) 1.00919(18) 0.0423(5) Uani d . 1
H H12A 0.5082 0.2756 1.0425 0.051 Uiso calc R 1
C C7 0.41740(12) 0.35150(19) 0.89450(17) 0.0339(4) Uani d . 1
C C8 0.35402(12) 0.4413(2) 0.84621(17) 0.0381(5) Uani d . 1
H H8A 0.3213 0.4514 0.7691 0.046 Uiso calc R 1
C C9 0.33852(12) 0.5171(2) 0.91158(18) 0.0396(5) Uani d . 1
C C11 0.44993(14) 0.4114(3) 1.07490(19) 0.0494(6) Uani d . 1
H H11A 0.4825 0.4005 1.1520 0.059 Uiso calc R 1
C C4 0.30732(15) -0.1149(2) 0.4840(2) 0.0531(6) Uani d . 1
H H4A 0.2813 -0.1172 0.4071 0.064 Uiso calc R 1
C C1 0.38671(15) -0.0992(3) 0.70599(19) 0.0542(6) Uani d . 1
H H1A 0.4137 -0.0944 0.7830 0.065 Uiso calc R 1

loop_
_atom_site_aniso_label
_atom_site_aniso_U_11
_atom_site_aniso_U_22
_atom_site_aniso_U_33
_atom_site_aniso_U_12
_atom_site_aniso_U_13
_atom_site_aniso_U_23
Zn1 0.0357(2) 0.0348(2) 0.0313(2) 0.000 0.01984(17) 0.000
C2 0.0657(15) 0.0592(14) 0.0373(12) -0.0254(12) 0.0298(12) -0.0015(11)
O2 0.0557(9) 0.0459(8) 0.0385(8) -0.0018(7) 0.0334(8) -0.0011(6)
O1 0.0466(9) 0.0489(8) 0.0476(9) 0.0067(7) 0.0303(8) -0.0040(7)
C5 0.0570(14) 0.0655(15) 0.0377(12) -0.0221(12) 0.0278(12) -0.0006(11)
O4 0.0575(10) 0.0744(11) 0.0521(11) 0.0161(9) 0.0334(9) -0.0125(9)
O3 0.126(2) 0.138(2) 0.0536(13) 0.0874(16) 0.0614(14) 0.0386(13)
N1 0.0377(9) 0.0369(8) 0.0344(9) -0.0025(7) 0.0214(8) -0.0009(7)
C3 0.0372(10) 0.0340(10) 0.0331(10) -0.0006(8) 0.0223(9) -0.0016(8)
C10 0.0488(12) 0.0509(12) 0.0411(12) -0.0074(10) 0.0317(11) -0.0121(10)
C13 0.0633(16) 0.0489(13) 0.0509(15) 0.0122(11) 0.0430(14) 0.0060(10)
C6 0.0414(11) 0.0325(9) 0.0422(12) -0.0063(8) 0.0295(10) -0.0051(8)
C12 0.0412(12) 0.0483(11) 0.0391(12) 0.0013(9) 0.0245(11) -0.0001(10)
C7 0.0370(11) 0.0344(10) 0.0360(11) -0.0056(8) 0.0246(10) -0.0030(8)
C8 0.0442(11) 0.0422(11) 0.0341(11) -0.0004(9) 0.0265(10) -0.0002(9)
C9 0.0460(12) 0.0400(11) 0.0423(12) -0.0028(9) 0.0312(11) -0.0027(9)
C11 0.0483(13) 0.0661(14) 0.0313(11) -0.0030(11) 0.0218(11) -0.0053(10)
C4 0.0581(15) 0.0672(15) 0.0321(12) -0.0238(12) 0.0253(12) -0.0059(10)
C1 0.0599(15) 0.0638(15) 0.0282(11) -0.0242(12) 0.0199(11) -0.0054(10)

loop_
_atom_type_symbol
_atom_type_description
_atom_type_scat_dispersion_real
_atom_type_scat_dispersion_imag
_atom_type_scat_source
C C 0.0033 0.0016 'International Tables Vol C Tables 4.2.6.8 and 6.1.1.4'
H H 0.0000 0.0000 'International Tables Vol C Tables 4.2.6.8 and 6.1.1.4'
N N 0.0061 0.0033 'International Tables Vol C Tables 4.2.6.8 and 6.1.1.4'
O O 0.0106 0.0060 'International Tables Vol C Tables 4.2.6.8 and 6.1.1.4'
Zn Zn 0.2839 1.4301 'International Tables Vol C Tables 4.2.6.8 and 6.1.1.4'

loop_
_geom_angle_atom_site_label_1
_geom_angle_atom_site_label_2
_geom_angle_atom_site_label_3
_geom_angle_site_symmetry_1
_geom_angle_site_symmetry_3
_geom_angle
_geom_angle_publ_flag
O1 Zn1 O1 2_656 . 139.21(9) y
O1 Zn1 N1 2_656 . 98.86(6) ?
O1 Zn1 N1 . . 107.76(6) y
O1 Zn1 N1 2_656 2_656 107.76(6) ?
O1 Zn1 N1 . 2_656 98.86(6) y
N1 Zn1 N1 . 2_656 97.64(9) y
O1 Zn1 O2 . . 55.71(5) ?
O1 Zn1 O2 2_656 . 97.19(5) y
N1 Zn1 O2 . . 86.01(6) y
N1 Zn1 O2 2_656 . 153.80(6) y
O2 Zn1 O2 2_656 . 102.11(6) y
C1 C2 C3 . . 119.8(2) ?
C1 C2 H2A . . 120.1 ?
C3 C2 H2A . . 120.1 ?
C6 O1 Zn1 . . 105.40(13) ?
N1 C5 C4 . . 123.4(2) ?
N1 C5 H5A . . 118.3 ?
C4 C5 H5A . . 118.3 ?
C13 O4 H4 . . 109.5 ?
C5 N1 C1 . . 116.62(18) ?
C5 N1 Zn1 . . 121.76(14) ?
C1 N1 Zn1 . . 121.57(14) ?
C4 C3 C2 . . 116.42(19) ?
C4 C3 C3 . 7_546 121.6(2) ?
C2 C3 C3 . 7_546 122.0(2) ?
C11 C10 C9 . . 119.43(19) ?
C11 C10 H10A . . 120.3 ?
C9 C10 H10A . . 120.3 ?
O3 C13 O4 . . 122.2(2) ?
O3 C13 C9 . . 122.7(2) ?
O4 C13 C9 . . 115.1(2) ?
O2 C6 O1 . . 122.22(18) ?
O2 C6 C7 . . 120.39(18) ?
O1 C6 C7 . . 117.37(18) ?
C7 C12 C11 . . 120.1(2) ?
C7 C12 H12A . . 119.9 ?
C11 C12 H12A . . 119.9 ?
C8 C7 C12 . . 119.26(18) ?
C8 C7 C6 . . 119.45(18) ?
C12 C7 C6 . . 121.25(19) ?
C7 C8 C9 . . 120.82(19) ?
C7 C8 H8A . . 119.6 ?
C9 C8 H8A . . 119.6 ?
C8 C9 C10 . . 119.66(19) ?
C8 C9 C13 . . 117.70(19) ?
C10 C9 C13 . . 122.63(19) ?
C10 C11 C12 . . 120.7(2) ?
C10 C11 H11A . . 119.6 ?
C12 C11 H11A . . 119.6 ?
C5 C4 C3 . . 120.1(2) ?
C5 C4 H4A . . 119.9 ?
C3 C4 H4A . . 119.9 ?
N1 C1 C2 . . 123.7(2) ?
N1 C1 H1A . . 118.2 ?
C2 C1 H1A . . 118.2 ?

loop_
_geom_bond_atom_site_label_1
_geom_bond_atom_site_label_2
_geom_bond_site_symmetry_2
_geom_bond_distance
_geom_bond_publ_flag
Zn1 O1 2_656 1.9689(15) ?
Zn1 O1 . 1.9689(15) y
Zn1 N1 . 2.0669(16) y
Zn1 N1 2_656 2.0669(16) ?
Zn1 O2 . 2.5953(15) y
C2 C1 . 1.372(3) ?
C2 C3 . 1.384(3) ?
C2 H2A . 0.9300 ?
O2 C6 . 1.251(2) ?
O1 C6 . 1.266(2) ?
C5 N1 . 1.327(3) ?
C5 C4 . 1.374(3) ?
C5 H5A . 0.9300 ?
O4 C13 . 1.307(3) ?
O4 H4 . 0.8200 ?
O3 C13 . 1.210(3) ?
N1 C1 . 1.327(3) ?
C3 C4 . 1.377(3) ?
C3 C3 7_546 1.483(4) ?
C10 C11 . 1.373(3) ?
C10 C9 . 1.393(3) ?
C10 H10A . 0.9300 ?
C13 C9 . 1.485(3) ?
C6 C7 . 1.504(3) ?
C12 C7 . 1.383(3) ?
C12 C11 . 1.394(3) ?
C12 H12A . 0.9300 ?
C7 C8 . 1.380(3) ?
C8 C9 . 1.392(3) ?
C8 H8A . 0.9300 ?
C11 H11A . 0.9300 ?
C4 H4A . 0.9300 ?
C1 H1A . 0.9300 ?

loop_
_geom_hbond_atom_site_label_D
_geom_hbond_atom_site_label_H
_geom_hbond_atom_site_label_A
_geom_hbond_site_symmetry_A
_geom_hbond_distance_DH
_geom_hbond_distance_HA
_geom_hbond_distance_DA
_geom_hbond_angle_DHA
_geom_hbond_publ_flag
O4 H4 O2 4_556 0.820 1.97 2.771(3) 165 y
